data_2004449
loop_
_publ_author_name
'Coffey, T.'
'Robinson, W. T.'
'Turnbull, M. M.'

_publ_section_title
;
 2-Amino-3-methylpyridinium Bromide Monohydrate
;
_journal_issue 1
_journal_name_full 'Acta Crystallographica Section C'
_journal_page_first 248
_journal_page_last 250
_journal_paper_doi 10.1107/S0108270195011139
_journal_volume 52
_journal_year 1996
_chemical_formula_moiety 'C6 H9 N2 +, Br -, H2 O'
_chemical_formula_structural '((C H3) (N H2) C5 H4 N) + Br - (H2 O)'
_chemical_formula_sum 'C6 H11 Br N2 O'
_chemical_formula_weight 207.08
_chemical_name_common 3-Map
_chemical_name_systematic
;
 2-amino-3-methylpyridinium bromide monohydrate
;
_space_group_IT_number 2
_symmetry_cell_setting triclinic
_symmetry_space_group_name_Hall '-P 1'
_symmetry_space_group_name_H-M 'P -1'
_audit_creation_method SHELXL
_cell_angle_alpha 106.75(4)
_cell_angle_beta 108.51(4)
_cell_angle_gamma 97.30(3)
_cell_formula_units_Z 2
_cell_length_a 6.9820(10)
_cell_length_b 8.106(6)
_cell_length_c 8.3890(10)
_cell_measurement_reflns_used 17
_cell_measurement_temperature 133(2)
_cell_measurement_theta_max 12.46
_cell_measurement_theta_min 4.49
_cell_volume 418.4(4)
_computing_cell_refinement XSCANS
_computing_data_collection 'XSCANS (Siemens, 1991)'
_computing_data_reduction 'SHELXTL/PC (Siemens, 1990)'
_computing_molecular_graphics SHELXTL/PC
_computing_publication_material SHELXTL/PC
_computing_structure_refinement 'SHELXL93 (Sheldrick, 1993)'
_computing_structure_solution 'SHELXS86 (Sheldrick, 1990)'
_diffrn_ambient_temperature 133(2)
_diffrn_measurement_device 'Siemens P4'
_diffrn_measurement_method \w
_diffrn_radiation_monochromator graphite
_diffrn_radiation_source 'fine-focus sealed tube'
_diffrn_radiation_type MoK\a
_diffrn_radiation_wavelength 0.71073
_diffrn_reflns_av_R_equivalents 0.0256
_diffrn_reflns_av_sigmaI/netI 0.0335
_diffrn_reflns_limit_h_max 2
_diffrn_reflns_limit_h_min -8
_diffrn_reflns_limit_k_max 9
_diffrn_reflns_limit_k_min -9
_diffrn_reflns_limit_l_max 9
_diffrn_reflns_limit_l_min -9
_diffrn_reflns_number 1828
_diffrn_reflns_theta_max 24.99
_diffrn_reflns_theta_min 2.70
_diffrn_standards_decay_% 7.52
_diffrn_standards_interval_count 97
_diffrn_standards_number 3
_exptl_absorpt_coefficient_mu 4.850
_exptl_absorpt_correction_T_max 0.70
_exptl_absorpt_correction_T_min 0.28
_exptl_absorpt_correction_type 'empirical via \y scans (Siemens, 1990)'
_exptl_crystal_colour transparent
_exptl_crystal_density_diffrn 1.644
_exptl_crystal_density_method none
_exptl_crystal_description plate
_exptl_crystal_F_000 208
_exptl_crystal_size_max 0.70
_exptl_crystal_size_mid 0.35
_exptl_crystal_size_min 0.05
_refine_diff_density_max 0.926
_refine_diff_density_min -0.745
_refine_ls_extinction_method none
_refine_ls_goodness_of_fit_all 0.998
_refine_ls_goodness_of_fit_obs 1.013
_refine_ls_hydrogen_treatment noref
_refine_ls_matrix_type full
_refine_ls_number_parameters 100
_refine_ls_number_reflns 1397
_refine_ls_number_restraints 3
_refine_ls_restrained_S_all 1.110
_refine_ls_restrained_S_obs 1.012
_refine_ls_R_factor_all 0.0528
_refine_ls_R_factor_obs 0.0428
_refine_ls_shift/esd_max 0.068
_refine_ls_shift/esd_mean 0.004
_refine_ls_structure_factor_coef Fsqd
_refine_ls_weighting_scheme
;
calc w = 1/[\s^2^(F~o~^2^) + (0.0808P)^2^ + 0.9364P]
where P = (F~o~^2^ + 2F~c~^2^)/3
;
_refine_ls_wR_factor_all 0.1279
_refine_ls_wR_factor_obs 0.1079
_reflns_number_observed 1209
_reflns_number_total 1398
_reflns_observed_criterion >2sigma(I)
_cod_data_source_file ta1032.cif
_cod_data_source_block 3mpmnbr
_cod_original_cell_volume 418.4(3)
_cod_original_formula_sum 'C6 H11 Br N2 O1'
_cod_database_code 2004449

loop_
_symmetry_equiv_pos_as_xyz
'x, y, z'
'-x, -y, -z'

loop_
_atom_site_aniso_label
_atom_site_aniso_U_11
_atom_site_aniso_U_22
_atom_site_aniso_U_33
_atom_site_aniso_U_12
_atom_site_aniso_U_13
_atom_site_aniso_U_23
Br1 0.0261(3) 0.0251(3) 0.0259(3) 0.0065(2) 0.0101(2) 0.0085(2)
O1 0.029(2) 0.041(3) 0.036(2) 0.008(2) 0.010(2) 0.020(2)
N11 0.018(2) 0.023(2) 0.028(2) 0.004(2) 0.000(2) 0.006(2)
C11 0.013(2) 0.024(3) 0.021(2) 0.006(2) 0.002(2) 0.007(2)
N12 0.030(3) 0.026(2) 0.017(2) 0.007(2) 0.001(2) 0.005(2)
C12 0.016(2) 0.027(3) 0.018(2) 0.004(2) 0.001(2) 0.006(2)
C13 0.020(3) 0.038(3) 0.018(2) 0.008(2) 0.003(2) 0.009(2)
C14 0.019(3) 0.042(3) 0.033(3) 0.010(2) 0.009(2) 0.024(3)
C15 0.014(3) 0.036(3) 0.042(3) 0.008(2) 0.005(2) 0.023(3)
C16 0.024(3) 0.026(3) 0.024(3) 0.005(2) 0.008(2) 0.007(2)

loop_
_atom_site_label
_atom_site_occupancy
_atom_site_fract_x
_atom_site_fract_y
_atom_site_fract_z
_atom_site_U_iso_or_equiv
_atom_site_thermal_displace_type
_atom_site_calc_flag
_atom_site_refinement_flags
_atom_site_type_symbol
Br1 1 -0.17453(8) .40056(7) .10804(7) .0256(2) Uani d . Br
O1 1 -0.3360(7) -0.2963(6) -.0846(6) .0345(10) Uani d D O
H1A 1 -0.317(11) -0.384(7) -.071(9) .048 Uiso d D H
H1B 1 -0.255(11) -0.228(8) -.012(9) .048 Uiso d D H
N11 1 -0.1654(7) .1866(6) -0.3293(6) .0256(10) Uani d . N
H11 1 -0.1209(7) .2748(6) -0.2297(6) .031 Uiso calc R H
C11 1 -0.2109(8) .0208(7) -0.3248(6) .0201(10) Uani d . C
N12 1 -0.1857(7) .0016(6) -0.1675(5) .0268(10) Uani d . N
H12A 1 -0.1413(7) .0934(6) -.0711(5) .035 Uiso calc R H
H12B 1 -0.2139(7) -0.1028(6) -0.1623(5) .035 Uiso calc R H
C12 1 -0.2766(8) -0.1249(7) -0.4882(6) .0221(11) Uani d . C
C13 1 -0.2983(8) -.0879(8) -0.6423(7) .0264(12) Uani d . C
H13 1 -0.3430(8) -0.1815(8) -0.7510(7) .032 Uiso calc R H
C14 1 -0.2550(9) .0867(8) -0.6404(8) .0289(12) Uani d . C
H14 1 -0.2737(9) .1086(8) -0.7465(8) .035 Uiso calc R H
C15 1 -0.1863(8) .2217(8) -0.4828(8) .0295(12) Uani d . C
H15 1 -0.1532(8) .3382(8) -0.4784(8) .035 Uiso calc R H
C16 1 -0.3127(9) -0.3088(7) -0.4842(7) .0256(11) Uani d . C
H16A 1 -0.424(4) -0.3281(19) -0.442(5) .038 Uiso calc R H
H16B 1 -0.188(2) -0.3239(17) -0.405(4) .038 Uiso calc R H
H16C 1 -0.350(6) -0.3928(7) -0.6027(12) .038 Uiso calc R H

loop_
_atom_type_symbol
_atom_type_description
_atom_type_scat_dispersion_real
_atom_type_scat_dispersion_imag
_atom_type_scat_source
C C 0.0033 0.0016 'International Tables Vol C Tables 4.2.6.8 and 6.1.1.4'
H H 0.0000 0.0000 'International Tables Vol C Tables 4.2.6.8 and 6.1.1.4'
N N 0.0061 0.0033 'International Tables Vol C Tables 4.2.6.8 and 6.1.1.4'
Br Br -0.2901 2.4595 'International Tables Vol C Tables 4.2.6.8 and 6.1.1.4'
O O 0.0106 0.0060 'International Tables Vol C Tables 4.2.6.8 and 6.1.1.4'

loop_
_geom_angle_atom_site_label_1
_geom_angle_atom_site_label_2
_geom_angle_atom_site_label_3
_geom_angle
_geom_angle_publ_flag
C11 N11 C15 123.8(5) yes
N12 C11 N11 118.9(5) yes
N12 C11 C12 123.0(5) yes
N11 C11 C12 118.1(5) yes
C13 C12 C11 117.6(5) yes
C13 C12 C16 123.5(5) yes
C11 C12 C16 118.9(4) yes
C12 C13 C14 122.0(5) yes
C15 C14 C13 119.0(5) yes
C14 C15 N11 119.5(5) yes

loop_
_geom_bond_atom_site_label_1
_geom_bond_atom_site_label_2
_geom_bond_distance
_geom_bond_publ_flag
N11 C11 1.355(7) yes
N11 C15 1.365(7) yes
C11 N12 1.333(7) yes
C11 C12 1.419(7) yes
C12 C13 1.376(7) yes
C12 C16 1.492(8) yes
C13 C14 1.403(8) yes
C14 C15 1.344(8) yes

loop_
_cod_related_entry_id
_cod_related_entry_database
_cod_related_entry_code
1 ChemSpider 21138562
